data_8100143
loop_
_publ_author_name
'Yu, Ming-Xin'

_publ_section_title
;
Crystal structure of 2-(3-diphenylamino)-benzo[de]anthracen-malononitrile, 
C~32~H~19~N~3~
;
_journal_issue 3
_journal_name_full 'Zeitschrift f\"ur Kristallographie - New Crystal Structures'
_journal_page_first 307
_journal_page_last 308
_journal_volume 219
_journal_year 2004
_chemical_formula_sum 'C32 H19 N3'
_chemical_formula_weight 445.50
_space_group_IT_number 14
_symmetry_cell_setting monoclinic
_symmetry_space_group_name_Hall '-P 2yn'
_symmetry_space_group_name_H-M 'P 1 21/n 1'
_cell_angle_alpha 90.00
_cell_angle_beta 94.187(6)
_cell_angle_gamma 90.00
_cell_formula_units_Z 4
_cell_length_a 9.000(2)
_cell_length_b 8.838(2)
_cell_length_c 28.702(7)
_cell_measurement_temperature 295(2)
_cell_volume 2276.9(10)
_diffrn_ambient_temperature 295(2)
_exptl_crystal_density_diffrn 1.300
_cod_depositor_comments
;
The following automatic conversions were performed:
'_symmetry_cell_setting' value 'Monoclinic' changed to 'monoclinic'
according to '/home/saulius/struct/CIF-dictionaries/cif_core.dic'
dictionary named 'cif_core.dic' version 2.4.1 from 2010-06-29.

Automatic conversion script
Id: cif_fix_enum 1527 2010-12-29 10:47:43Z saulius 
;
_cod_original_sg_symbol_H-M 'P 21/n'
_cod_database_code 8100143

loop_
_symmetry_equiv_pos_as_xyz
'x, y, z'
'-x+1/2, y+1/2, -z+1/2'
'-x, -y, -z'
'x-1/2, -y-1/2, z-1/2'

loop_
_atom_site_label
_atom_site_type_symbol
_atom_site_fract_x
_atom_site_fract_y
_atom_site_fract_z
_atom_site_U_iso_or_equiv
_atom_site_adp_type
_atom_site_occupancy
_atom_site_symmetry_multiplicity
_atom_site_Wyckoff_symbol
_atom_site_calc_flag
_atom_site_refinement_flags
_atom_site_disorder_assembly
_atom_site_disorder_group
N1 N 0.9875(4) 0.1434(4) 0.20715(10) 0.0538(9) Uani 1 4 e d . . .
N2 N 0.6078(5) -0.4655(4) -0.04769(13) 0.0944(14) Uani 1 4 e d . . .
N3 N 0.9256(5) -0.6026(5) 0.05921(14) 0.0933(14) Uani 1 4 e d . . .
C1 C 1.1324(5) 0.2043(4) 0.20299(14) 0.0518(11) Uani 1 4 e d . . .
C2 C 1.1563(5) 0.3001(4) 0.16587(14) 0.0589(12) Uani 1 4 e d . . .
H2 H 1.0774 0.3267 0.1447 0.071 Uiso 1 4 e calc R . .
C3 C 1.2982(6) 0.3561(5) 0.16043(16) 0.0792(15) Uani 1 4 e d . . .
H3 H 1.3144 0.4196 0.1355 0.095 Uiso 1 4 e calc R . .
C4 C 1.4129(6) 0.3185(7) 0.1914(2) 0.0932(19) Uani 1 4 e d . . .
H4 H 1.5073 0.3570 0.1875 0.112 Uiso 1 4 e calc R . .
C5 C 1.3920(6) 0.2245(6) 0.22838(19) 0.0899(18) Uani 1 4 e d . . .
H5 H 1.4713 0.2000 0.2496 0.108 Uiso 1 4 e calc R . .
C6 C 1.2506(5) 0.1663(5) 0.23367(14) 0.0724(14) Uani 1 4 e d . . .
H6 H 1.2361 0.1008 0.2583 0.087 Uiso 1 4 e calc R . .
C7 C 0.9151(5) 0.1524(5) 0.24898(13) 0.0491(11) Uani 1 4 e d . . .
C8 C 0.9642(5) 0.2513(5) 0.28419(14) 0.0620(12) Uani 1 4 e d . . .
H8 H 1.0442 0.3155 0.2803 0.074 Uiso 1 4 e calc R . .
C9 C 0.8925(6) 0.2534(6) 0.32558(15) 0.0798(15) Uani 1 4 e d . . .
H9 H 0.9247 0.3209 0.3491 0.096 Uiso 1 4 e calc R . .
C10 C 0.7756(6) 0.1584(6) 0.33255(16) 0.0845(16) Uani 1 4 e d . . .
H10 H 0.7312 0.1579 0.3608 0.101 Uiso 1 4 e calc R . .
C11 C 0.7257(5) 0.0643(5) 0.29674(16) 0.0670(13) Uani 1 4 e d . . .
H11 H 0.6432 0.0032 0.3003 0.080 Uiso 1 4 e calc R . .
C12 C 0.7954(5) 0.0582(5) 0.25545(14) 0.0583(12) Uani 1 4 e d . . .
H12 H 0.7620 -0.0091 0.2321 0.070 Uiso 1 4 e calc R . .
C13 C 0.7144(4) 0.1520(4) 0.10333(13) 0.0532(11) Uani 1 4 e d . . .
H13 H 0.6316 0.2087 0.0928 0.064 Uiso 1 4 e calc R . .
C14 C 0.7821(4) 0.1796(4) 0.14787(12) 0.0522(11) Uani 1 4 e d . . .
H14 H 0.7421 0.2526 0.1667 0.063 Uiso 1 4 e calc R . .
C15 C 0.9050(4) 0.1019(5) 0.16423(12) 0.0489(11) Uani 1 4 e d . . .
C16 C 0.9588(4) -0.0209(4) 0.13799(13) 0.0440(10) Uani 1 4 e d . . .
C17 C 1.0777(4) -0.1140(5) 0.15487(13) 0.0558(12) Uani 1 4 e d . . .
H17 H 1.1241 -0.0958 0.1843 0.067 Uiso 1 4 e calc R . .
C18 C 1.1258(4) -0.2306(5) 0.12867(15) 0.0612(12) Uani 1 4 e d . . .
H18 H 1.2075 -0.2882 0.1397 0.073 Uiso 1 4 e calc R . .
C19 C 1.0519(5) -0.2634(5) 0.08523(14) 0.0592(12) Uani 1 4 e d . . .
H19 H 1.0857 -0.3429 0.0676 0.071 Uiso 1 4 e calc R . .
C20 C 0.9313(4) -0.1814(5) 0.06820(12) 0.0469(11) Uani 1 4 e d . . .
C21 C 0.8374(4) -0.2235(5) 0.02604(12) 0.0493(11) Uani 1 4 e d . . .
C22 C 0.7630(4) -0.0993(5) 0.00034(13) 0.0477(11) Uani 1 4 e d . . .
C23 C 0.7302(5) -0.1083(5) -0.04833(13) 0.0591(12) Uani 1 4 e d . . .
H23 H 0.7607 -0.1919 -0.0648 0.071 Uiso 1 4 e calc R . .
C24 C 0.6538(5) 0.0058(5) -0.07120(14) 0.0635(13) Uani 1 4 e d . . .
H24 H 0.6322 -0.0003 -0.1033 0.076 Uiso 1 4 e calc R . .
C25 C 0.6083(4) 0.1297(5) -0.04716(14) 0.0640(13) Uani 1 4 e d . . .
H25 H 0.5531 0.2052 -0.0630 0.077 Uiso 1 4 e calc R . .
C26 C 0.6438(4) 0.1432(5) 0.00018(13) 0.0565(12) Uani 1 4 e d . . .
H26 H 0.6154 0.2294 0.0158 0.068 Uiso 1 4 e calc R . .
C27 C 0.7223(4) 0.0282(5) 0.02499(13) 0.0456(11) Uani 1 4 e d . . .
C28 C 0.7678(4) 0.0429(4) 0.07480(12) 0.0441(10) Uani 1 4 e d . . .
C29 C 0.8859(4) -0.0517(4) 0.09297(12) 0.0422(10) Uani 1 4 e d . . .
C30 C 0.8078(5) -0.3704(5) 0.01493(13) 0.0565(12) Uani 1 4 e d . . .
C31 C 0.6970(6) -0.4204(5) -0.02033(16) 0.0664(14) Uani 1 4 e d . . .
C32 C 0.8724(5) -0.4982(6) 0.04012(16) 0.0703(15) Uani 1 4 e d . . .

loop_
_atom_site_aniso_label
_atom_site_aniso_U_11
_atom_site_aniso_U_22
_atom_site_aniso_U_33
_atom_site_aniso_U_23
_atom_site_aniso_U_13
_atom_site_aniso_U_12
N1 0.045(2) 0.080(3) 0.0363(19) -0.0109(18) 0.0023(17) -0.0152(19)
N2 0.128(4) 0.081(3) 0.072(3) -0.004(2) -0.012(3) -0.031(3)
N3 0.104(4) 0.076(4) 0.098(3) 0.012(3) -0.003(3) -0.010(3)
C1 0.050(3) 0.060(3) 0.045(3) -0.010(2) 0.002(2) -0.008(2)
C2 0.052(3) 0.066(3) 0.058(3) -0.014(3) 0.003(2) -0.006(2)
C3 0.077(4) 0.085(4) 0.078(4) -0.024(3) 0.020(3) -0.027(3)
C4 0.058(4) 0.124(5) 0.099(5) -0.047(4) 0.014(4) -0.016(3)
C5 0.055(4) 0.114(5) 0.096(4) -0.043(4) -0.028(3) 0.007(3)
C6 0.058(3) 0.089(4) 0.067(3) -0.014(3) -0.017(3) 0.003(3)
C7 0.055(3) 0.054(3) 0.037(2) 0.001(2) -0.001(2) 0.006(2)
C8 0.068(3) 0.075(3) 0.042(3) -0.005(2) -0.003(2) 0.005(2)
C9 0.104(5) 0.088(4) 0.047(3) -0.017(3) 0.005(3) 0.021(3)
C10 0.104(5) 0.102(5) 0.049(3) 0.007(3) 0.017(3) 0.032(4)
C11 0.064(3) 0.078(4) 0.061(3) 0.024(3) 0.014(3) 0.017(3)
C12 0.061(3) 0.064(3) 0.052(3) -0.001(2) 0.013(3) 0.001(2)
C13 0.048(3) 0.055(3) 0.055(3) -0.012(2) -0.006(2) -0.005(2)
C14 0.050(3) 0.059(3) 0.048(3) -0.020(2) 0.003(2) 0.000(2)
C15 0.045(3) 0.059(3) 0.043(3) -0.004(2) 0.001(2) -0.009(2)
C16 0.041(3) 0.049(3) 0.042(2) 0.000(2) 0.004(2) -0.005(2)
C17 0.055(3) 0.064(4) 0.047(3) -0.001(3) -0.003(2) -0.004(2)
C18 0.050(3) 0.061(3) 0.072(3) 0.002(3) 0.000(3) 0.003(2)
C19 0.059(3) 0.055(3) 0.064(3) -0.009(2) 0.005(3) -0.003(2)
C20 0.045(3) 0.054(3) 0.043(2) -0.003(2) 0.007(2) -0.004(2)
C21 0.062(3) 0.051(3) 0.036(2) -0.010(2) 0.012(2) -0.015(2)
C22 0.060(3) 0.049(3) 0.035(2) -0.001(2) 0.006(2) -0.008(2)
C23 0.077(3) 0.051(3) 0.049(3) -0.006(2) 0.008(2) -0.014(3)
C24 0.086(4) 0.064(4) 0.039(3) 0.001(3) 0.000(3) -0.022(3)
C25 0.072(3) 0.064(4) 0.054(3) 0.004(3) -0.010(2) -0.013(3)
C26 0.060(3) 0.058(3) 0.050(3) -0.009(2) -0.006(2) -0.013(2)
C27 0.046(3) 0.048(3) 0.043(3) -0.004(2) 0.000(2) -0.009(2)
C28 0.048(3) 0.047(3) 0.037(2) -0.005(2) 0.001(2) -0.010(2)
C29 0.046(3) 0.048(3) 0.032(2) -0.005(2) 0.004(2) -0.012(2)
C30 0.076(3) 0.047(3) 0.046(3) -0.004(2) 0.004(2) -0.005(3)
C31 0.090(4) 0.048(3) 0.062(3) -0.001(3) 0.008(3) -0.008(3)
C32 0.075(4) 0.072(4) 0.064(3) -0.006(3) 0.010(3) -0.008(3)

loop_
_geom_bond_atom_site_label_1
_geom_bond_atom_site_label_2
_geom_bond_distance
_geom_bond_site_symmetry_2
_geom_bond_publ_flag
N1 C7 1.410(4) . ?
N1 C1 1.424(4) . ?
N1 C15 1.438(4) . ?
N2 C31 1.152(5) . ?
N3 C32 1.159(5) . ?
C1 C6 1.373(5) . ?
C1 C2 1.390(5) . ?
C2 C3 1.389(5) . ?
C2 H2 0.9300 . ?
C3 C4 1.353(6) . ?
C3 H3 0.9300 . ?
C4 C5 1.372(6) . ?
C4 H4 0.9300 . ?
C5 C6 1.390(6) . ?
C5 H5 0.9300 . ?
C6 H6 0.9300 . ?
C7 C8 1.384(5) . ?
C7 C12 1.384(5) . ?
C8 C9 1.393(5) . ?
C8 H8 0.9300 . ?
C9 C10 1.373(6) . ?
C9 H9 0.9300 . ?
C10 C11 1.372(5) . ?
C10 H10 0.9300 . ?
C11 C12 1.382(5) . ?
C11 H11 0.9300 . ?
C12 H12 0.9300 . ?
C13 C28 1.375(4) . ?
C13 C14 1.397(4) . ?
C13 H13 0.9300 . ?
C14 C15 1.356(5) . ?
C14 H14 0.9300 . ?
C15 C16 1.425(5) . ?
C16 C17 1.408(5) . ?
C16 C29 1.432(4) . ?
C17 C18 1.365(5) . ?
C17 H17 0.9300 . ?
C18 C19 1.400(5) . ?
C18 H18 0.9300 . ?
C19 C20 1.365(5) . ?
C19 H19 0.9300 . ?
C20 C29 1.425(4) . ?
C20 C21 1.472(5) . ?
C21 C30 1.358(5) . ?
C21 C22 1.458(5) . ?
C22 C27 1.394(4) . ?
C22 C23 1.409(4) . ?
C23 C24 1.362(5) . ?
C23 H23 0.9300 . ?
C24 C25 1.373(5) . ?
C24 H24 0.9300 . ?
C25 C26 1.378(4) . ?
C25 H25 0.9300 . ?
C26 C27 1.402(4) . ?
C26 H26 0.9300 . ?
C27 C28 1.464(4) . ?
C28 C29 1.421(5) . ?
C30 C31 1.438(6) . ?
C30 C32 1.440(6) . ?

loop_
_cod_related_entry_id
_cod_related_entry_database
_cod_related_entry_code
1 ChemSpider 21122496
